data_2218747
loop_
_publ_author_name
'Liu, Chunyi'
'Zhou, Anyu'
'Wang, Songpei'
'Chen, Zhengping'

_publ_section_title
;Bis[4,5-dimethyl-2-(2-pyridyl)-1<i>H</i>-imidazole-\k^2^<i>N</i>^2^,<i>N</i>^3^](1<i>H</i>-imidazole-\k<i>N</i>^3^)copper(II)
 bis(perchlorate)
;
_journal_coeditor_code KJ2084
_journal_issue 7
_journal_name_full 'Acta Crystallographica Section E'
_journal_page_first m914
_journal_page_last m915
_journal_paper_doi 10.1107/S1600536808017273
_journal_volume 64
_journal_year 2008
_chemical_formula_iupac '[Cu (C3 H4 N2) (C10 H11 N3)2] (Cl O4)2'
_chemical_formula_moiety 'C23 H26 Cu N8 2+, 2(Cl O4 -)'
_chemical_formula_sum 'C23 H26 Cl2 Cu N8 O8'
_chemical_formula_weight 676.96
_chemical_name_systematic
;
Bis[4,5-dimethyl-2-(2-pyridyl)-1H-imidazole-\k^2^<i>N</i>^2^,<i>N</i>^3^](1H-
imidazole-\k<i>N</i>^3^)copper(II) bis(perchlorate)
;
_space_group_IT_number 92
_symmetry_cell_setting tetragonal
_symmetry_space_group_name_Hall 'P 4abw 2nw'
_symmetry_space_group_name_H-M 'P 41 21 2'
_atom_sites_solution_hydrogens geom
_atom_sites_solution_primary direct
_atom_sites_solution_secondary difmap
_audit_creation_method SHELXL-97
_cell_angle_alpha 90.00
_cell_angle_beta 90.00
_cell_angle_gamma 90.00
_cell_formula_units_Z 8
_cell_length_a 14.6374(5)
_cell_length_b 14.6374(5)
_cell_length_c 27.3945(14)
_cell_measurement_reflns_used 8320
_cell_measurement_temperature 293(2)
_cell_measurement_theta_max 23.83
_cell_measurement_theta_min 2.46
_cell_volume 5869.4(4)
_computing_cell_refinement 'CrystalClear (Rigaku, 2005)'
_computing_data_collection 'SMART (Bruker, 2000)'
_computing_data_reduction 'SAINT (Bruker, 2000)'
_computing_molecular_graphics 'SHELXTL (Sheldrick, 2008)'
_computing_publication_material 'SHELXTL (Sheldrick, 2008)'
_computing_structure_refinement 'SHELXTL (Sheldrick, 2008)'
_computing_structure_solution 'SHELXTL (Sheldrick, 2008)'
_diffrn_ambient_temperature 273(2)
_diffrn_measured_fraction_theta_full 1.000
_diffrn_measured_fraction_theta_max 1.000
_diffrn_measurement_device_type 'Bruker SMART APEX CCD area-detector'
_diffrn_measurement_method '\f and \w'
_diffrn_radiation_monochromator graphite
_diffrn_radiation_source 'sealed tube'
_diffrn_radiation_type MoK\a
_diffrn_radiation_wavelength 0.71073
_diffrn_reflns_av_R_equivalents 0.0484
_diffrn_reflns_av_sigmaI/netI 0.0271
_diffrn_reflns_limit_h_max 14
_diffrn_reflns_limit_h_min -18
_diffrn_reflns_limit_k_max 18
_diffrn_reflns_limit_k_min -18
_diffrn_reflns_limit_l_max 27
_diffrn_reflns_limit_l_min -33
_diffrn_reflns_number 32170
_diffrn_reflns_theta_full 25.99
_diffrn_reflns_theta_max 25.99
_diffrn_reflns_theta_min 1.58
_exptl_absorpt_coefficient_mu 0.986
_exptl_absorpt_correction_T_max 0.79
_exptl_absorpt_correction_T_min 0.74
_exptl_absorpt_correction_type multi-scan
_exptl_absorpt_process_details '(SADABS; Bruker, 2000)'
_exptl_crystal_colour green
_exptl_crystal_density_diffrn 1.532
_exptl_crystal_density_method 'not measured'
_exptl_crystal_description bipyramid
_exptl_crystal_F_000 2776
_exptl_crystal_size_max 0.32
_exptl_crystal_size_mid 0.26
_exptl_crystal_size_min 0.24
_refine_diff_density_max 0.540
_refine_diff_density_min -0.635
_refine_ls_abs_structure_details 'Flack (1983), 2433 Friedel pairs'
_refine_ls_abs_structure_Flack 0.013(17)
_refine_ls_extinction_method none
_refine_ls_goodness_of_fit_ref 1.077
_refine_ls_hydrogen_treatment constr
_refine_ls_matrix_type full
_refine_ls_number_parameters 410
_refine_ls_number_reflns 5775
_refine_ls_number_restraints 0
_refine_ls_restrained_S_all 1.077
_refine_ls_R_factor_all 0.0520
_refine_ls_R_factor_gt 0.0484
_refine_ls_shift/su_max 0.000
_refine_ls_shift/su_mean 0.000
_refine_ls_structure_factor_coef Fsqd
_refine_ls_weighting_details 'calc w=1/[\s^2^(Fo^2^)+(0.049P)^2^+5.1204P] where P=(Fo^2^+2Fc^2^)/3'
_refine_ls_weighting_scheme calc
_refine_ls_wR_factor_gt 0.1154
_refine_ls_wR_factor_ref 0.1168
_reflns_number_gt 5315
_reflns_number_total 5775
_reflns_threshold_expression I>2sigma(I)
_cod_data_source_file kj2084.cif
_cod_data_source_block I
_cod_depositor_comments
;
The following automatic conversions were performed:
'_symmetry_cell_setting' value 'Tetragonal' changed to 'tetragonal'
according to '/home/saulius/struct/CIF-dictionaries/cif_core.dic'
dictionary named 'cif_core.dic' version 2.4.1 from 2010-06-29.

Automatic conversion script
Id: cif_fix_enum 1527 2010-12-29 10:47:43Z saulius 

The following automatic conversions were performed:

'_symmetry_cell_setting' value 'Tetragonal' changed to 'tetragonal'
according to /home/saulius/struct/CIF-dictionaries/cif_core.dic
dictionary named 'cif_core.dic' version 2.4.1 from 2010-06-29.

Automatic conversion script
Id: cif_fix_values 1715 2011-07-08 13:25:40Z adriana 
;
_cod_database_code 2218747
_cod_database_fobs_code 2218747

loop_
_symmetry_equiv_pos_as_xyz
'x, y, z'
'-x, -y, z+1/2'
'-y+1/2, x+1/2, z+1/4'
'y+1/2, -x+1/2, z+3/4'
'-x+1/2, y+1/2, -z+1/4'
'x+1/2, -y+1/2, -z+3/4'
'y, x, -z'
'-y, -x, -z+1/2'

loop_
_atom_site_type_symbol
_atom_site_label
_atom_site_fract_x
_atom_site_fract_y
_atom_site_fract_z
_atom_site_U_iso_or_equiv
_atom_site_adp_type
_atom_site_calc_flag
_atom_site_refinement_flags
_atom_site_occupancy
_atom_site_disorder_assembly
_atom_site_disorder_group
Cu Cu1 0.49074(3) 0.81891(3) 0.002420(17) 0.04289(13) Uani d . 1 . .
C C1 0.5381(3) 0.7035(3) -0.09104(15) 0.0491(10) Uani d . 1 . .
H H1A 0.5698 0.7544 -0.1023 0.059 Uiso calc R 1 A .
C C2 0.5351(3) 0.6266(3) -0.12011(16) 0.0560(11) Uani d . 1 . .
H H2A 0.5649 0.6258 -0.1501 0.067 Uiso calc R 1 . .
C C3 0.4875(3) 0.5508(3) -0.10421(17) 0.0590(12) Uani d . 1 . .
H H3B 0.4848 0.4985 -0.1234 0.071 Uiso calc R 1 A .
C C4 0.4438(3) 0.5534(3) -0.05947(17) 0.0547(10) Uani d . 1 . .
H H4A 0.4104 0.5037 -0.0482 0.066 Uiso calc R 1 . .
C C5 0.4516(3) 0.6338(3) -0.03163(14) 0.0406(8) Uani d . 1 . .
C C6 0.4098(3) 0.6474(3) 0.01525(14) 0.0434(9) Uani d . 1 A .
C C7 0.3344(3) 0.6321(3) 0.08455(16) 0.0555(11) Uani d . 1 . .
C C8 0.3702(3) 0.7184(3) 0.08219(16) 0.0531(11) Uani d . 1 . .
C C9 0.2772(4) 0.5869(4) 0.1227(2) 0.0822(17) Uani d . 1 . .
H H9A 0.2638 0.5254 0.1128 0.123 Uiso calc R 1 A .
H H9B 0.2213 0.6202 0.1267 0.123 Uiso calc R 1 . .
H H9C 0.3099 0.5859 0.1531 0.123 Uiso calc R 1 . .
C C10 0.3611(5) 0.7958(5) 0.1173(2) 0.0863(19) Uani d . 1 . .
H H10A 0.3258 0.7764 0.1450 0.129 Uiso calc R 1 . .
H H10B 0.3309 0.8460 0.1016 0.129 Uiso calc R 1 . .
H H10C 0.4206 0.8147 0.1280 0.129 Uiso calc R 1 . .
C C11 0.6139(3) 0.7685(3) 0.09316(16) 0.0532(11) Uani d . 1 . .
H H11A 0.5641 0.7359 0.1051 0.064 Uiso calc R 1 A .
C C12 0.6937(3) 0.7703(3) 0.12029(17) 0.0557(11) Uani d . 1 . .
H H12A 0.6976 0.7394 0.1499 0.067 Uiso calc R 1 . .
C C13 0.7668(3) 0.8185(3) 0.10272(17) 0.0579(12) Uani d . 1 . .
H H13A 0.8209 0.8210 0.1205 0.070 Uiso calc R 1 A .
C C14 0.7602(3) 0.8632(3) 0.05894(17) 0.0551(11) Uani d . 1 . .
H H14A 0.8098 0.8950 0.0462 0.066 Uiso calc R 1 . .
C C15 0.6777(3) 0.8597(2) 0.03390(15) 0.0412(8) Uani d . 1 . .
C C16 0.6608(2) 0.9028(2) -0.01296(14) 0.0383(8) Uani d . 1 A .
C C17 0.6694(3) 0.9807(3) -0.08144(15) 0.0502(9) Uani d . 1 . .
C C18 0.5849(3) 0.9440(3) -0.07755(15) 0.0479(10) Uani d . 1 . .
C C19 0.7111(4) 1.0404(4) -0.1201(2) 0.0766(16) Uani d . 1 . .
H H19A 0.6671 1.0515 -0.1454 0.115 Uiso calc R 1 A .
H H19B 0.7636 1.0104 -0.1338 0.115 Uiso calc R 1 . .
H H19C 0.7294 1.0975 -0.1059 0.115 Uiso calc R 1 . .
C C20 0.5027(4) 0.9551(4) -0.1099(2) 0.0757(16) Uani d . 1 . .
H H20A 0.5189 0.9907 -0.1380 0.114 Uiso calc R 1 . .
H H20B 0.4550 0.9856 -0.0921 0.114 Uiso calc R 1 . .
H H20C 0.4815 0.8961 -0.1201 0.114 Uiso calc R 1 . .
C C21 0.4109(4) 1.0078(3) 0.0069(2) 0.0658(13) Uani d P 0.50 A 1
H H21A 0.4679 1.0357 0.0090 0.079 Uiso calc PR 0.50 A 1
C C22 0.2631(3) 0.9850(4) 0.0016(2) 0.075(5) Uani d P 0.50 A 1
H H22A 0.2004 0.9950 -0.0001 0.090 Uiso calc PR 0.50 A 1
N N8 0.3313(4) 1.0509(4) 0.00487(19) 0.069(3) Uani d P 0.50 A 1
H H8A 0.3233 1.1091 0.0055 0.083 Uiso calc PR 0.50 A 1
C C23 0.3044(3) 0.9069(5) 0.0015(2) 0.0707(14) Uani d P 0.50 A 1
H H23A 0.2751 0.8507 -0.0010 0.085 Uiso calc PR 0.50 A 1
N N7 0.3958(2) 0.9177(2) 0.00537(13) 0.0492(8) Uani d P 0.50 A 1
C C23' 0.4109(4) 1.0078(3) 0.0069(2) 0.0658(13) Uani d P 0.50 A 2
H H21B 0.4679 1.0357 0.0090 0.079 Uiso calc PR 0.50 A 2
N N8' 0.2631(3) 0.9850(4) 0.0016(2) 0.075(3) Uani d P 0.50 A 2
H H8'A 0.2051 0.9942 0.0000 0.090 Uiso calc PR 0.50 A 2
N N7' 0.3958(2) 0.9177(2) 0.00537(13) 0.0492(8) Uani d P 0.50 A 2
C C21' 0.3044(3) 0.9069(5) 0.0015(2) 0.0707(14) Uani d P 0.50 A 2
H H23B 0.2751 0.8507 -0.0010 0.085 Uiso calc PR 0.50 A 2
C C22' 0.3313(4) 1.0509(4) 0.00487(19) 0.069(3) Uani d P 0.50 A 2
H H22B 0.3226 1.1138 0.0055 0.083 Uiso calc PR 0.50 A 2
N N1 0.4977(2) 0.7080(2) -0.04776(12) 0.0412(7) Uani d . 1 A .
N N2 0.4179(2) 0.7263(2) 0.03865(12) 0.0463(8) Uani d . 1 A .
N N3 0.3601(2) 0.5891(2) 0.04254(14) 0.0514(9) Uani d . 1 . .
H H3A 0.3468 0.5338 0.0347 0.062 Uiso d R 1 A .
N N4 0.6058(2) 0.8120(2) 0.05027(12) 0.0420(7) Uani d . 1 A .
N N5 0.5794(2) 0.8946(2) -0.03395(12) 0.0419(7) Uani d . 1 A .
N N6 0.7161(2) 0.9535(2) -0.04085(13) 0.0481(8) Uani d . 1 . .
H H6 0.7720 0.9668 -0.0343 0.058 Uiso d R 1 A .
Cl Cl1 0.32257(8) 0.32257(8) 0.0000 0.0702(5) Uani d S 1 . .
O O11 0.2532(6) 0.2691(6) -0.0184(2) 0.081(3) Uani d P 0.50 . .
O O12 0.2849(7) 0.4105(5) 0.0068(4) 0.084(2) Uani d P 0.50 . .
O O13 0.3603(6) 0.2882(6) 0.0403(3) 0.089(3) Uani d P 0.50 . .
O O14 0.3877(6) 0.3325(6) -0.0371(3) 0.080(2) Uani d P 0.50 . .
Cl Cl2 0.99578(7) 0.99578(7) 0.0000 0.0583(4) Uani d S 1 . .
O O21 0.9987(3) 0.9145(2) 0.02515(14) 0.0775(11) Uani d . 1 . .
O O22 1.0050(3) 1.0666(3) 0.03420(14) 0.0815(12) Uani d . 1 . .
Cl Cl3 0.66607(8) 0.15608(7) 0.02360(4) 0.0550(3) Uani d . 1 . .
O O31 0.7316(3) 0.1668(3) -0.01093(13) 0.0798(12) Uani d . 1 . .
O O32 0.6524(3) 0.2387(3) 0.04837(15) 0.0804(12) Uani d . 1 . .
O O33 0.6871(3) 0.0867(3) 0.05352(15) 0.0864(13) Uani d . 1 . .
O O34 0.5931(3) 0.1353(3) -0.00339(17) 0.0867(12) Uani d . 1 . .

loop_
_atom_site_aniso_label
_atom_site_aniso_U_11
_atom_site_aniso_U_22
_atom_site_aniso_U_33
_atom_site_aniso_U_12
_atom_site_aniso_U_13
_atom_site_aniso_U_23
Cu1 0.0378(2) 0.0426(3) 0.0483(2) -0.00376(19) 0.0047(2) 0.0029(2)
C1 0.043(2) 0.059(3) 0.046(2) -0.0063(19) 0.0089(18) 0.0013(19)
C2 0.050(3) 0.074(3) 0.044(2) 0.003(2) 0.0059(19) -0.011(2)
C3 0.069(3) 0.054(3) 0.054(3) 0.003(2) -0.006(2) -0.015(2)
C4 0.056(3) 0.045(2) 0.063(3) -0.0016(19) 0.001(2) -0.010(2)
C5 0.0354(19) 0.046(2) 0.041(2) -0.0006(16) -0.0021(16) -0.0004(17)
C6 0.041(2) 0.046(2) 0.043(2) -0.0021(17) 0.0036(17) 0.0039(17)
C7 0.049(2) 0.063(3) 0.055(2) -0.003(2) 0.005(2) 0.011(2)
C8 0.048(2) 0.066(3) 0.046(2) -0.006(2) 0.0104(19) 0.002(2)
C9 0.084(4) 0.086(4) 0.077(4) -0.002(3) 0.033(3) 0.025(3)
C10 0.099(5) 0.092(4) 0.068(3) -0.016(4) 0.025(3) -0.022(3)
C11 0.059(3) 0.047(2) 0.054(3) -0.007(2) -0.007(2) 0.014(2)
C12 0.061(3) 0.049(2) 0.057(3) -0.001(2) -0.015(2) 0.006(2)
C13 0.061(3) 0.054(3) 0.059(3) 0.007(2) -0.023(2) -0.004(2)
C14 0.043(2) 0.057(3) 0.066(3) -0.0044(19) -0.005(2) -0.006(2)
C15 0.040(2) 0.0344(18) 0.049(2) -0.0007(16) -0.0077(17) -0.0044(16)
C16 0.0306(18) 0.0389(19) 0.045(2) -0.0029(15) 0.0010(15) 0.0024(16)
C17 0.055(2) 0.046(2) 0.050(2) 0.0019(19) 0.0063(19) 0.0026(18)
C18 0.047(2) 0.049(2) 0.048(2) 0.0022(18) 0.0001(18) 0.0077(18)
C19 0.065(3) 0.079(4) 0.086(4) -0.009(3) 0.021(3) 0.025(3)
C20 0.072(3) 0.095(4) 0.060(3) 0.003(3) -0.010(3) 0.025(3)
C21 0.083(4) 0.044(2) 0.071(3) -0.003(2) 0.005(3) 0.005(2)
C22 0.055(9) 0.089(11) 0.081(8) 0.02(11) 0.01(11) 0.02(13)
N8 0.070(7) 0.068(7) 0.070(6) 0.02(10) 0.01(9) 0.02(9)
C23 0.046(3) 0.095(4) 0.071(3) -0.006(3) 0.008(3) -0.011(3)
N7 0.0397(18) 0.0479(19) 0.060(2) 0.0012(14) -0.0002(17) -0.0015(17)
C23' 0.083(4) 0.044(2) 0.071(3) -0.003(2) 0.005(3) 0.005(2)
N8' 0.055(6) 0.089(6) 0.081(3) 0.02(10) 0.01(9) 0.02(11)
N7' 0.0397(18) 0.0479(19) 0.060(2) 0.0012(14) -0.0002(17) -0.0015(17)
C21' 0.046(3) 0.095(4) 0.071(3) -0.006(3) 0.008(3) -0.011(3)
C22' 0.070(6) 0.068(6) 0.070(3) 0.02(11) 0.01(11) 0.02(10)
N1 0.0327(16) 0.0462(18) 0.0449(17) -0.0019(14) 0.0006(14) -0.0035(14)
N2 0.0441(19) 0.051(2) 0.0436(17) -0.0092(15) 0.0047(15) -0.0012(16)
N3 0.050(2) 0.0419(18) 0.062(2) -0.0091(15) 0.0039(17) 0.0088(17)
N4 0.0422(17) 0.0372(17) 0.0465(18) -0.0048(14) -0.0034(14) 0.0044(14)
N5 0.0346(16) 0.0450(18) 0.0460(17) -0.0004(13) 0.0029(14) 0.0051(14)
N6 0.0363(17) 0.049(2) 0.059(2) -0.0059(14) -0.0003(16) 0.0036(16)
Cl1 0.0593(6) 0.0593(6) 0.0920(13) -0.0108(8) -0.0109(8) 0.0109(8)
O11 0.078(6) 0.075(5) 0.090(6) -0.035(4) 0.034(5) -0.009(5)
O12 0.102(6) 0.052(4) 0.098(6) -0.019(4) 0.015(6) -0.027(5)
O13 0.099(6) 0.096(6) 0.072(5) -0.050(5) -0.016(5) 0.027(4)
O14 0.095(6) 0.074(5) 0.072(5) -0.019(5) 0.031(5) -0.014(4)
Cl2 0.0531(5) 0.0531(5) 0.0686(9) -0.0092(6) 0.0084(6) -0.0084(6)
O21 0.094(3) 0.0521(19) 0.087(2) -0.0083(19) -0.043(2) 0.0116(18)
O22 0.093(3) 0.074(2) 0.078(2) -0.033(2) 0.039(2) -0.0269(19)
Cl3 0.0676(7) 0.0422(5) 0.0552(6) -0.0112(5) -0.0081(5) -0.0014(4)
O31 0.072(2) 0.097(3) 0.070(2) -0.031(2) 0.0292(18) -0.037(2)
O32 0.078(2) 0.064(2) 0.099(3) 0.0249(19) -0.039(2) -0.028(2)
O33 0.085(3) 0.083(3) 0.092(3) 0.039(2) -0.035(2) 0.013(2)
O34 0.095(3) 0.065(2) 0.101(3) -0.016(2) -0.024(2) -0.024(2)

loop_
_atom_type_symbol
_atom_type_description
_atom_type_scat_dispersion_real
_atom_type_scat_dispersion_imag
_atom_type_scat_source
C C 0.0033 0.0016 'International Tables Vol C Tables 4.2.6.8 and 6.1.1.4'
H H 0.0000 0.0000 'International Tables Vol C Tables 4.2.6.8 and 6.1.1.4'
N N 0.0061 0.0033 'International Tables Vol C Tables 4.2.6.8 and 6.1.1.4'
O O 0.0106 0.0060 'International Tables Vol C Tables 4.2.6.8 and 6.1.1.4'
Cu Cu 0.3201 1.2651 'International Tables Vol C Tables 4.2.6.8 and 6.1.1.4'
Cl Cl 0.1484 0.1585 'International Tables Vol C Tables 4.2.6.8 and 6.1.1.4'

loop_
_geom_angle_atom_site_label_1
_geom_angle_atom_site_label_2
_geom_angle_atom_site_label_3
_geom_angle_site_symmetry_1
_geom_angle_site_symmetry_3
_geom_angle
_geom_angle_publ_flag
N5 Cu1 N2 . . 170.20(15) y
N5 Cu1 N7 . . 94.06(14) y
N2 Cu1 N7 . . 95.74(15) y
N5 Cu1 N1 . . 94.06(13) y
N2 Cu1 N1 . . 80.10(13) y
N7 Cu1 N1 . . 127.46(14) y
N5 Cu1 N4 . . 79.52(13) y
N2 Cu1 N4 . . 94.82(13) y
N7 Cu1 N4 . . 123.73(14) y
N1 Cu1 N4 . . 108.79(13) y
N1 C1 C2 . . 122.9(4) ?
N1 C1 H1A . . 118.6 ?
C2 C1 H1A . . 118.6 ?
C1 C2 C3 . . 119.3(4) ?
C1 C2 H2A . . 120.4 ?
C3 C2 H2A . . 120.4 ?
C2 C3 C4 . . 119.4(4) ?
C2 C3 H3B . . 120.3 ?
C4 C3 H3B . . 120.3 ?
C3 C4 C5 . . 117.8(4) ?
C3 C4 H4A . . 121.1 ?
C5 C4 H4A . . 121.1 ?
N1 C5 C4 . . 122.4(4) ?
N1 C5 C6 . . 113.2(3) ?
C4 C5 C6 . . 124.4(4) ?
N2 C6 N3 . . 109.3(4) ?
N2 C6 C5 . . 120.9(4) ?
N3 C6 C5 . . 129.7(4) ?
N3 C7 C8 . . 106.2(4) ?
N3 C7 C9 . . 122.7(4) ?
C8 C7 C9 . . 131.0(5) ?
C7 C8 N2 . . 108.1(4) ?
C7 C8 C10 . . 129.4(4) ?
N2 C8 C10 . . 122.5(4) ?
C7 C9 H9A . . 109.5 ?
C7 C9 H9B . . 109.5 ?
H9A C9 H9B . . 109.5 ?
C7 C9 H9C . . 109.5 ?
H9A C9 H9C . . 109.5 ?
H9B C9 H9C . . 109.5 ?
C8 C10 H10A . . 109.5 ?
C8 C10 H10B . . 109.5 ?
H10A C10 H10B . . 109.5 ?
C8 C10 H10C . . 109.5 ?
H10A C10 H10C . . 109.5 ?
H10B C10 H10C . . 109.5 ?
N4 C11 C12 . . 122.3(4) ?
N4 C11 H11A . . 118.8 ?
C12 C11 H11A . . 118.8 ?
C13 C12 C11 . . 118.7(4) ?
C13 C12 H12A . . 120.6 ?
C11 C12 H12A . . 120.6 ?
C12 C13 C14 . . 119.9(4) ?
C12 C13 H13A . . 120.0 ?
C14 C13 H13A . . 120.0 ?
C13 C14 C15 . . 118.4(4) ?
C13 C14 H14A . . 120.8 ?
C15 C14 H14A . . 120.8 ?
N4 C15 C14 . . 122.4(4) ?
N4 C15 C16 . . 112.9(3) ?
C14 C15 C16 . . 124.6(4) ?
N5 C16 N6 . . 110.2(3) ?
N5 C16 C15 . . 119.8(3) ?
N6 C16 C15 . . 130.0(4) ?
C18 C17 N6 . . 106.2(4) ?
C18 C17 C19 . . 131.2(4) ?
N6 C17 C19 . . 122.6(4) ?
C17 C18 N5 . . 108.9(4) ?
C17 C18 C20 . . 130.0(4) ?
N5 C18 C20 . . 120.9(4) ?
C17 C19 H19A . . 109.5 ?
C17 C19 H19B . . 109.5 ?
H19A C19 H19B . . 109.5 ?
C17 C19 H19C . . 109.5 ?
H19A C19 H19C . . 109.5 ?
H19B C19 H19C . . 109.5 ?
C18 C20 H20A . . 109.5 ?
C18 C20 H20B . . 109.5 ?
H20A C20 H20B . . 109.5 ?
C18 C20 H20C . . 109.5 ?
H20A C20 H20C . . 109.5 ?
H20B C20 H20C . . 109.5 ?
N8 C21 N7 . . 108.8(5) ?
N8 C21 H21A . . 125.6 ?
N7 C21 H21A . . 125.6 ?
C23 C22 N8 . . 106.1(4) ?
C23 C22 H22A . . 127.0 ?
N8 C22 H22A . . 127.0 ?
C21 N8 C22 . . 107.7(5) ?
C21 N8 H8A . . 126.2 ?
C22 N8 H8A . . 126.2 ?
C22 C23 N7 . . 111.1(5) ?
C22 C23 H23A . . 124.4 ?
N7 C23 H23A . . 124.4 ?
C21 N7 C23 . . 106.3(4) ?
C21 N7 Cu1 . . 126.7(3) ?
C23 N7 Cu1 . . 126.7(4) ?
C1 N1 C5 . . 118.3(3) ?
C1 N1 Cu1 . . 129.5(3) ?
C5 N1 Cu1 . . 112.2(2) ?
C6 N2 C8 . . 107.4(3) ?
C6 N2 Cu1 . . 113.6(3) ?
C8 N2 Cu1 . . 139.0(3) ?
C6 N3 C7 . . 109.0(4) ?
C6 N3 H3A . . 125.5 ?
C7 N3 H3A . . 125.5 ?
C15 N4 C11 . . 118.1(4) ?
C15 N4 Cu1 . . 112.9(3) ?
C11 N4 Cu1 . . 129.0(3) ?
C16 N5 C18 . . 105.8(3) ?
C16 N5 Cu1 . . 114.9(3) ?
C18 N5 Cu1 . . 139.2(3) ?
C16 N6 C17 . . 108.8(3) ?
C16 N6 H6 . . 125.6 ?
C17 N6 H6 . . 125.6 ?
O13 Cl1 O13 . 7 177.0(6) ?
O13 Cl1 O11 . 7 69.8(5) ?
O13 Cl1 O11 7 7 113.2(5) ?
O13 Cl1 O11 . . 113.2(5) ?
O13 Cl1 O11 7 . 69.8(5) ?
O11 Cl1 O11 7 . 45.3(6) ?
O13 Cl1 O14 . 7 67.2(6) ?
O13 Cl1 O14 7 7 111.0(6) ?
O11 Cl1 O14 7 7 107.1(5) ?
O11 Cl1 O14 . 7 136.7(5) ?
O13 Cl1 O14 . . 111.0(6) ?
O13 Cl1 O14 7 . 67.2(6) ?
O11 Cl1 O14 7 . 136.7(5) ?
O11 Cl1 O14 . . 107.1(5) ?
O14 Cl1 O14 7 . 112.7(7) ?
O13 Cl1 O12 . . 113.4(6) ?
O13 Cl1 O12 7 . 65.4(6) ?
O11 Cl1 O12 7 . 113.7(6) ?
O11 Cl1 O12 . . 106.2(6) ?
O14 Cl1 O12 7 . 47.6(5) ?
O14 Cl1 O12 . . 105.5(5) ?
O13 Cl1 O12 . 7 65.4(6) ?
O13 Cl1 O12 7 7 113.4(6) ?
O11 Cl1 O12 7 7 106.2(6) ?
O11 Cl1 O12 . 7 113.7(6) ?
O14 Cl1 O12 7 7 105.5(5) ?
O14 Cl1 O12 . 7 47.6(5) ?
O12 Cl1 O12 . 7 136.7(7) ?
O11 O11 Cl1 7 . 67.4(3) ?
O11 O11 O13 7 7 119.0(5) ?
Cl1 O11 O13 . 7 53.8(4) ?
O14 O12 Cl1 7 . 65.7(6) ?
O14 O12 O13 7 7 118.1(9) ?
Cl1 O12 O13 . 7 54.7(4) ?
Cl1 O13 O12 . 7 59.8(5) ?
Cl1 O13 O14 . 7 58.5(5) ?
O12 O13 O14 7 7 96.5(6) ?
Cl1 O13 O11 . 7 56.4(4) ?
O12 O13 O11 7 7 94.5(6) ?
O14 O13 O11 7 7 93.6(7) ?
O12 O14 Cl1 7 . 66.7(6) ?
O12 O14 O13 7 7 119.4(8) ?
Cl1 O14 O13 . 7 54.3(4) ?
O21 Cl2 O21 7 . 107.7(3) ?
O21 Cl2 O22 7 . 113.3(3) ?
O21 Cl2 O22 . . 107.5(2) ?
O21 Cl2 O22 7 7 107.5(2) ?
O21 Cl2 O22 . 7 113.3(3) ?
O22 Cl2 O22 . 7 107.7(3) ?
O34 Cl3 O33 . . 110.5(3) ?
O34 Cl3 O31 . . 101.9(3) ?
O33 Cl3 O31 . . 110.6(3) ?
O34 Cl3 O32 . . 110.5(2) ?
O33 Cl3 O32 . . 113.0(3) ?
O31 Cl3 O32 . . 109.8(3) ?

loop_
_geom_bond_atom_site_label_1
_geom_bond_atom_site_label_2
_geom_bond_site_symmetry_2
_geom_bond_distance
_geom_bond_publ_flag
Cu1 N5 . 1.977(3) y
Cu1 N2 . 1.990(3) y
Cu1 N7 . 2.007(3) y
Cu1 N1 . 2.129(3) y
Cu1 N4 . 2.137(3) y
C1 N1 . 1.327(5) ?
C1 C2 . 1.380(6) ?
C1 H1A . 0.9300 ?
C2 C3 . 1.380(7) ?
C2 H2A . 0.9300 ?
C3 C4 . 1.383(7) ?
C3 H3B . 0.9300 ?
C4 C5 . 1.407(6) ?
C4 H4A . 0.9300 ?
C5 N1 . 1.352(5) ?
C5 C6 . 1.437(5) ?
C6 N2 . 1.326(5) ?
C6 N3 . 1.347(5) ?
C7 N3 . 1.364(6) ?
C7 C8 . 1.369(6) ?
C7 C9 . 1.493(6) ?
C8 N2 . 1.386(5) ?
C8 C10 . 1.492(7) ?
C9 H9A . 0.9600 ?
C9 H9B . 0.9600 ?
C9 H9C . 0.9600 ?
C10 H10A . 0.9600 ?
C10 H10B . 0.9600 ?
C10 H10C . 0.9600 ?
C11 N4 . 1.342(5) ?
C11 C12 . 1.385(6) ?
C11 H11A . 0.9300 ?
C12 C13 . 1.369(7) ?
C12 H12A . 0.9300 ?
C13 C14 . 1.369(6) ?
C13 H13A . 0.9300 ?
C14 C15 . 1.391(6) ?
C14 H14A . 0.9300 ?
C15 N4 . 1.340(5) ?
C15 C16 . 1.452(5) ?
C16 N5 . 1.327(5) ?
C16 N6 . 1.338(5) ?
C17 C18 . 1.353(6) ?
C17 N6 . 1.365(5) ?
C17 C19 . 1.504(6) ?
C18 N5 . 1.398(5) ?
C18 C20 . 1.503(7) ?
C19 H19A . 0.9600 ?
C19 H19B . 0.9600 ?
C19 H19C . 0.9600 ?
C20 H20A . 0.9600 ?
C20 H20B . 0.9600 ?
C20 H20C . 0.9600 ?
C21 N8 . 1.326(7) ?
C21 N7 . 1.338(6) ?
C21 H21A . 0.9300 ?
C22 C23 . 1.293(8) ?
C22 N8 . 1.392(8) ?
C22 H22A . 0.9300 ?
N8 H8A . 0.8600 ?
C23 N7 . 1.352(6) ?
C23 H23A . 0.9300 ?
N3 H3A . 0.8600 ?
N6 H6 . 0.8600 ?
Cl1 O13 . 1.334(8) ?
Cl1 O13 7 1.334(8) ?
Cl1 O11 7 1.378(7) ?
Cl1 O11 . 1.378(7) ?
Cl1 O14 7 1.401(8) ?
Cl1 O14 . 1.401(8) ?
Cl1 O12 . 1.413(8) ?
Cl1 O12 7 1.413(8) ?
O11 O11 7 1.060(15) ?
O11 O13 7 1.551(10) ?
O12 O14 7 1.135(11) ?
O12 O13 7 1.486(11) ?
O13 O12 7 1.486(11) ?
O13 O14 7 1.515(13) ?
O13 O11 7 1.551(10) ?
O14 O12 7 1.135(11) ?
O14 O13 7 1.515(13) ?
Cl2 O21 7 1.375(3) ?
Cl2 O21 . 1.375(3) ?
Cl2 O22 . 1.403(3) ?
Cl2 O22 7 1.403(3) ?
Cl3 O34 . 1.334(4) ?
Cl3 O33 . 1.341(4) ?
Cl3 O31 . 1.356(3) ?
Cl3 O32 . 1.402(4) ?

loop_
_geom_hbond_atom_site_label_D
_geom_hbond_atom_site_label_H
_geom_hbond_atom_site_label_A
_geom_hbond_site_symmetry_A
_geom_hbond_distance_DH
_geom_hbond_distance_HA
_geom_hbond_distance_DA
_geom_hbond_angle_DHA
_geom_hbond_publ_flag
N3 H3A O12 . 0.86 2.16 3.001(8) 166.0 y
N3 H3A O14 7 0.86 2.15 2.980(10) 162.1 y
N6 H6 O21 7 0.86 2.15 3.009(5) 174.5 y
